data_4334085
loop_
_publ_author_name
'Friederike Wrobel'
'Moureen C. Kemei'
'Shahab Derakhshan'

_publ_section_title
;
 Antiferromagnetic Spin Correlations Between Corner-Shared [FeO5]7- and
 [FeO6]9- Units, in the Novel Iron-Based Compound: BaYFeO4
;
_journal_name_full 'Inorganic Chemistry'
_journal_page_first 2671
_journal_page_last 2677
_journal_paper_doi 10.1021/ic301040d
_journal_volume 52
_journal_year 2013
_chemical_formula_sum 'Ba Fe O4 Y'
_chemical_formula_weight 346.08
_space_group_IT_number 62
_symmetry_cell_setting orthorhombic
_symmetry_space_group_name_Hall '-P 2ac 2n'
_symmetry_space_group_name_H-M 'P n m a'
_audit_author_name shahab
_audit_creation_date 2012-11-21T14:33
_audit_creation_method 'from EXP file using GSAS2CIF'
_audit_update_record ' 2012-11-21T14:33  Initial CIF as created by GSAS2CIF'
_cell_angle_alpha 90.0
_cell_angle_beta 90.0
_cell_angle_gamma 90.0
_cell_formula_units_Z 8
_cell_length_a 13.144551(13)
_cell_length_b 5.694960(5)
_cell_length_c 10.247630(9)
_cell_measurement_temperature 295
_cell_volume 767.1139(12)
_computing_structure_refinement GSAS
_pd_phase_name BaYFeO4
_refine_ls_goodness_of_fit_all 1.88
_refine_ls_matrix_type full
_refine_ls_number_parameters 45
_refine_ls_number_restraints 0
_refine_ls_shift/su_max 0.15
_refine_ls_shift/su_mean 0.01
_cod_data_source_file ic301040d_si_002.cif
_cod_data_source_block FINAL_publ
_cod_depositor_comments
;
The following automatic conversions were performed:

'_cell_measurement_temperature' value '295K' was changed to '295' -
the value should be numeric and without a unit designator.

Automatic conversion script
Id: cif_fix_values 2281 2013-09-26 08:29:07Z andrius 
;
_cod_original_cell_volume 767.1140(10)
_cod_database_code 4334085

loop_
_symmetry_equiv_pos_site_id
_symmetry_equiv_pos_as_xyz
1 +x,+y,+z
2 -x+1/2,+y+1/2,+z+1/2
3 +x,-y+1/2,+z
4 -x+1/2,-y,+z+1/2
-1 -x,-y,-z
-2 +x+1/2,-y+1/2,-z+1/2
-3 -x,+y+1/2,-z
-4 +x+1/2,+y,-z+1/2

loop_
_atom_site_type_symbol
_atom_site_label
_atom_site_fract_x
_atom_site_fract_y
_atom_site_fract_z
_atom_site_occupancy
_atom_site_thermal_displace_type
_atom_site_U_iso_or_equiv
_atom_site_symmetry_multiplicity
Ba Ba1 0.211605(34) 0.25 0.67391(4) 1.0 Uiso 0.00914(10) 4
Ba Ba2 0.414683(35) 0.25 0.39585(4) 1.0 Uiso 0.00947(10) 4
Y Y1 0.41455(5) 0.25 0.01514(5) 1.0 Uiso 0.00292(12) 4
Y Y2 0.14337(4) 0.25 0.30917(6) 1.0 Uiso 0.00288(12) 4
Fe Fe1 0.46936(7) 0.25 0.71623(9) 1.0 Uiso 0.00258(21) 4
Fe Fe2 0.18979(8) 0.25 0.02204(9) 1.0 Uiso 0.00257(21) 4
O O1 0.5819(4) 0.25 0.6144(4) 1.0 Uiso 0.015 4
O O2 0.2914(4) 0.25 0.1822(4) 1.0 Uiso 0.015 4
O O3 0.00477(25) 0.5087(6) 0.35778(29) 1.0 Uiso 0.015 8
O O4 0.21736(24) 0.5089(6) 0.44038(31) 1.0 Uiso 0.015 8
O O5 0.11071(26) -0.0023(7) 0.13216(31) 1.0 Uiso 0.015 8

loop_
_geom_angle_atom_site_label_1
_geom_angle_atom_site_label_2
_geom_angle_atom_site_label_3
_geom_angle
_geom_angle_site_symmetry_1
_geom_angle_site_symmetry_3
_geom_angle_publ_flag
Ba2 Ba1 Ba2 134.257(6) 1_555 2_545 n
Ba2 Ba1 Ba2 134.257(6) 1_555 2_555 n
Ba2 Ba1 Y1 89.163(12) 1_555 2_545 n
Ba2 Ba1 Y1 89.163(12) 1_555 2_555 n
Ba2 Ba1 Y2 56.624(12) 1_555 1_555 n
Ba2 Ba1 Y2 85.474(13) 1_555 2_545 n
Ba2 Ba1 Y2 85.474(13) 1_555 2_555 n
Ba2 Ba1 Fe1 54.163(18) 1_555 1_555 n
Ba2 Ba1 Fe1 152.602(21) 1_555 -2_567 n
Ba2 Ba1 Fe2 54.645(14) 1_555 2_545 n
Ba2 Ba1 Fe2 54.645(14) 1_555 2_555 n
Ba2 Ba1 O1 175.04(10) 1_555 -2_567 n
Ba2 Ba1 O2 91.79(9) 1_555 2_545 n
Ba2 Ba1 O2 91.79(9) 1_555 2_555 n
Ba2 Ba1 O4 50.25(6) 1_555 1_555 n
Ba2 Ba1 O4 50.25(6) 1_555 3_555 n
Ba2 Ba1 O5 46.27(7) 1_555 2_555 n
Ba2 Ba1 O5 46.27(7) 1_555 4_555 n
Ba2 Ba1 Ba2 90.642(12) 2_545 2_555 n
Ba2 Ba1 Y1 60.885(10) 2_545 2_545 n
Ba2 Ba1 Y1 127.977(15) 2_545 2_555 n
Ba2 Ba1 Y2 117.100(11) 2_545 1_555 n
Ba2 Ba1 Y2 56.841(10) 2_545 2_545 n
Ba2 Ba1 Y2 123.268(15) 2_545 2_555 n
Ba2 Ba1 Fe1 109.820(14) 2_545 1_555 n
Ba2 Ba1 Fe1 54.540(11) 2_545 -2_567 n
Ba2 Ba1 Fe2 80.054(13) 2_545 2_545 n
Ba2 Ba1 Fe2 170.453(16) 2_545 2_555 n
Ba2 Ba1 O1 45.357(7) 2_545 -2_567 n
Ba2 Ba1 O2 42.84(9) 2_545 2_545 n
Ba2 Ba1 O2 133.48(9) 2_545 2_555 n
Ba2 Ba1 O4 150.15(7) 2_545 1_555 n
Ba2 Ba1 O4 96.99(7) 2_545 3_555 n
Ba2 Ba1 O5 143.29(7) 2_545 2_555 n
Ba2 Ba1 O5 94.33(7) 2_545 4_555 n
Ba2 Ba1 Y1 127.977(15) 2_555 2_545 n
Ba2 Ba1 Y1 60.885(10) 2_555 2_555 n
Ba2 Ba1 Y2 117.100(11) 2_555 1_555 n
Ba2 Ba1 Y2 123.268(15) 2_555 2_545 n
Ba2 Ba1 Y2 56.841(10) 2_555 2_555 n
Ba2 Ba1 Fe1 109.820(14) 2_555 1_555 n
Ba2 Ba1 Fe1 54.540(11) 2_555 -2_567 n
Ba2 Ba1 Fe2 170.453(16) 2_555 2_545 n
Ba2 Ba1 Fe2 80.054(13) 2_555 2_555 n
Ba2 Ba1 O1 45.357(7) 2_555 -2_567 n
Ba2 Ba1 O2 133.48(9) 2_555 2_545 n
Ba2 Ba1 O2 42.84(9) 2_555 2_555 n
Ba2 Ba1 O4 96.99(7) 2_555 1_555 n
Ba2 Ba1 O4 150.15(7) 2_555 3_555 n
Ba2 Ba1 O5 94.33(7) 2_555 2_555 n
Ba2 Ba1 O5 143.29(7) 2_555 4_555 n
Y1 Ba1 Y1 101.581(18) 2_545 2_555 n
Y1 Ba1 Y2 57.602(10) 2_545 1_555 n
Y1 Ba1 Y2 78.570(10) 2_545 2_545 n
Y1 Ba1 Y2 174.634(19) 2_545 2_555 n
Y1 Ba1 Fe1 120.252(14) 2_545 1_555 n
Y1 Ba1 Fe1 73.868(15) 2_545 -2_567 n
Y1 Ba1 Fe2 48.608(19) 2_545 2_545 n
Y1 Ba1 Fe2 126.984(21) 2_545 2_555 n
Y1 Ba1 O1 93.97(6) 2_545 -2_567 n
Y1 Ba1 O2 39.88(9) 2_545 2_545 n
Y1 Ba1 O2 141.39(10) 2_545 2_555 n
Y1 Ba1 O4 92.39(7) 2_545 1_555 n
Y1 Ba1 O4 39.56(7) 2_545 3_555 n
Y1 Ba1 O5 135.13(7) 2_545 2_555 n
Y1 Ba1 O5 85.26(8) 2_545 4_555 n
Y1 Ba1 Y2 57.602(10) 2_555 1_555 n
Y1 Ba1 Y2 174.634(19) 2_555 2_545 n
Y1 Ba1 Y2 78.570(10) 2_555 2_555 n
Y1 Ba1 Fe1 120.252(14) 2_555 1_555 n
Y1 Ba1 Fe1 73.868(15) 2_555 -2_567 n
Y1 Ba1 Fe2 126.984(21) 2_555 2_545 n
Y1 Ba1 Fe2 48.608(19) 2_555 2_555 n
Y1 Ba1 O1 93.97(6) 2_555 -2_567 n
Y1 Ba1 O2 141.39(10) 2_555 2_545 n
Y1 Ba1 O2 39.88(9) 2_555 2_555 n
Y1 Ba1 O4 39.56(7) 2_555 1_555 n
Y1 Ba1 O4 92.39(7) 2_555 3_555 n
Y1 Ba1 O5 85.26(8) 2_555 2_555 n
Y1 Ba1 O5 135.13(7) 2_555 4_555 n
Y2 Ba1 Y2 119.010(13) 1_555 2_545 n
Y2 Ba1 Y2 119.010(13) 1_555 2_555 n
Y2 Ba1 Fe1 110.788(21) 1_555 1_555 n
Y2 Ba1 Fe1 95.978(20) 1_555 -2_567 n
Y2 Ba1 Fe2 69.724(18) 1_555 2_545 n
Y2 Ba1 Fe2 69.724(18) 1_555 2_555 n
Y2 Ba1 O1 128.33(10) 1_555 -2_567 n
Y2 Ba1 O2 91.48(9) 1_555 2_545 n
Y2 Ba1 O2 91.48(9) 1_555 2_555 n
Y2 Ba1 O4 34.78(7) 1_555 1_555 n
Y2 Ba1 O4 34.78(7) 1_555 3_555 n
Y2 Ba1 O5 92.68(7) 1_555 2_555 n
Y2 Ba1 O5 92.68(7) 1_555 4_555 n
Y2 Ba1 Y2 100.769(17) 2_545 2_555 n
Y2 Ba1 Fe1 56.003(11) 2_545 1_555 n
Y2 Ba1 Fe1 111.175(15) 2_545 -2_567 n
Y2 Ba1 Fe2 49.306(18) 2_545 2_545 n
Y2 Ba1 Fe2 127.118(22) 2_545 2_555 n
Y2 Ba1 O1 91.37(6) 2_545 -2_567 n
Y2 Ba1 O2 39.28(10) 2_545 2_545 n
Y2 Ba1 O2 139.98(10) 2_545 2_555 n
Y2 Ba1 O4 135.17(7) 2_545 1_555 n
Y2 Ba1 O4 84.34(7) 2_545 3_555 n
Y2 Ba1 O5 90.88(8) 2_545 2_555 n
Y2 Ba1 O5 39.52(7) 2_545 4_555 n
Y2 Ba1 Fe1 56.003(11) 2_555 1_555 n
Y2 Ba1 Fe1 111.175(15) 2_555 -2_567 n
Y2 Ba1 Fe2 127.118(22) 2_555 2_545 n
Y2 Ba1 Fe2 49.306(18) 2_555 2_555 n
Y2 Ba1 O1 91.37(6) 2_555 -2_567 n
Y2 Ba1 O2 139.98(10) 2_555 2_545 n
Y2 Ba1 O2 39.28(10) 2_555 2_555 n
Y2 Ba1 O4 84.34(7) 2_555 1_555 n
Y2 Ba1 O4 135.17(7) 2_555 3_555 n
Y2 Ba1 O5 39.52(7) 2_555 2_555 n
Y2 Ba1 O5 90.88(8) 2_555 4_555 n
Fe1 Ba1 Fe1 153.234(14) 1_555 -2_567 n
Fe1 Ba1 Fe2 71.857(20) 1_555 2_545 n
Fe1 Ba1 Fe2 71.857(20) 1_555 2_555 n
Fe1 Ba1 O1 120.88(10) 1_555 -2_567 n
Fe1 Ba1 O2 90.56(10) 1_555 2_545 n
Fe1 Ba1 O2 90.56(10) 1_555 2_555 n
Fe1 Ba1 O4 94.67(7) 1_555 1_555 n
Fe1 Ba1 O4 94.67(7) 1_555 3_555 n
Fe1 Ba1 O5 35.00(8) 1_555 2_555 n
Fe1 Ba1 O5 35.00(8) 1_555 4_555 n
Fe1 Ba1 Fe2 119.880(17) -2_567 2_545 n
Fe1 Ba1 Fe2 119.880(17) -2_567 2_555 n
Fe1 Ba1 O1 32.35(10) -2_567 -2_567 n
Fe1 Ba1 O2 88.69(10) -2_567 2_545 n
Fe1 Ba1 O2 88.69(10) -2_567 2_555 n
Fe1 Ba1 O4 108.00(7) -2_567 1_555 n
Fe1 Ba1 O4 108.00(7) -2_567 3_555 n
Fe1 Ba1 O5 148.10(8) -2_567 2_555 n
Fe1 Ba1 O5 148.10(8) -2_567 4_555 n
Fe2 Ba1 Fe2 109.152(27) 2_545 2_555 n
Fe2 Ba1 O1 125.408(14) 2_545 -2_567 n
Fe2 Ba1 O2 37.24(9) 2_545 2_545 n
Fe2 Ba1 O2 146.39(9) 2_545 2_555 n
Fe2 Ba1 O4 92.19(7) 2_545 1_555 n
Fe2 Ba1 O4 35.28(7) 2_545 3_555 n
Fe2 Ba1 O5 91.92(8) 2_545 2_555 n
Fe2 Ba1 O5 36.98(8) 2_545 4_555 n
Fe2 Ba1 O1 125.408(14) 2_555 -2_567 n
Fe2 Ba1 O2 146.39(9) 2_555 2_545 n
Fe2 Ba1 O2 37.24(9) 2_555 2_555 n
Fe2 Ba1 O4 35.28(7) 2_555 1_555 n
Fe2 Ba1 O4 92.19(7) 2_555 3_555 n
Fe2 Ba1 O5 36.98(8) 2_555 2_555 n
Fe2 Ba1 O5 91.92(8) 2_555 4_555 n
O1 Ba1 O2 88.17(9) -2_567 2_545 n
O1 Ba1 O2 88.17(9) -2_567 2_555 n
O1 Ba1 O4 133.29(10) -2_567 1_555 n
O1 Ba1 O4 133.29(10) -2_567 3_555 n
O1 Ba1 O5 130.13(10) -2_567 2_555 n
O1 Ba1 O5 130.13(10) -2_567 4_555 n
O2 Ba1 O2 176.24(18) 2_545 2_555 n
O2 Ba1 O4 123.35(12) 2_545 1_555 n
O2 Ba1 O4 60.11(11) 2_545 3_555 n
O2 Ba1 O5 121.78(13) 2_545 2_555 n
O2 Ba1 O5 60.38(12) 2_545 4_555 n
O2 Ba1 O4 60.11(11) 2_555 1_555 n
O2 Ba1 O4 123.35(12) 2_555 3_555 n
O2 Ba1 O5 60.38(12) 2_555 2_555 n
O2 Ba1 O5 121.78(13) 2_555 4_555 n
O4 Ba1 O4 63.25(14) 1_555 3_555 n
O4 Ba1 O5 65.01(9) 1_555 2_555 n
O4 Ba1 O5 96.50(9) 1_555 4_555 n
O4 Ba1 O5 96.50(9) 3_555 2_555 n
O4 Ba1 O5 65.01(9) 3_555 4_555 n
O5 Ba1 O5 61.42(16) 2_555 4_555 n
Ba1 Ba2 Ba1 97.532(8) 1_555 2_544 n
Ba1 Ba2 Ba1 97.532(8) 1_555 2_554 n
Ba1 Ba2 Ba2 89.668(13) 1_555 -1_656 n
Ba1 Ba2 Ba2 89.668(13) 1_555 -1_666 n
Ba1 Ba2 Y1 136.844(18) 1_555 1_555 n
Ba1 Ba2 Y2 60.855(14) 1_555 1_555 n
Ba1 Ba2 Y2 168.082(17) 1_555 -2_666 n
Ba1 Ba2 Fe1 55.479(18) 1_555 1_555 n
Ba1 Ba2 Fe1 123.265(14) 1_555 -1_656 n
Ba1 Ba2 Fe1 123.265(14) 1_555 -1_666 n
Ba1 Ba2 Fe2 56.553(14) 1_555 2_545 n
Ba1 Ba2 Fe2 56.553(14) 1_555 2_555 n
Ba1 Ba2 O1 92.17(9) 1_555 -1_656 n
Ba1 Ba2 O1 92.17(9) 1_555 -1_666 n
Ba1 Ba2 O2 100.36(10) 1_555 1_555 n
Ba1 Ba2 O4 45.74(6) 1_555 1_555 n
Ba1 Ba2 O4 45.74(6) 1_555 3_555 n
Ba1 Ba2 O5 45.01(7) 1_555 2_555 n
Ba1 Ba2 O5 45.01(7) 1_555 4_555 n
Ba1 Ba2 O5 131.68(6) 1_555 -2_666 n
Ba1 Ba2 O5 131.68(6) 1_555 -4_656 n
Ba1 Ba2 Ba1 90.642(12) 2_544 2_554 n
Ba1 Ba2 Ba2 91.598(6) 2_544 -1_656 n
Ba1 Ba2 Ba2 172.115(19) 2_544 -1_666 n
Ba1 Ba2 Y1 55.380(9) 2_544 1_555 n
Ba1 Ba2 Y2 57.350(9) 2_544 1_555 n
Ba1 Ba2 Y2 90.825(12) 2_544 -2_666 n
Ba1 Ba2 Fe1 130.050(10) 2_544 1_555 n
Ba1 Ba2 Fe1 53.370(17) 2_544 -1_656 n
Ba1 Ba2 Fe1 125.780(20) 2_544 -1_666 n
Ba1 Ba2 Fe2 57.014(17) 2_544 2_545 n
Ba1 Ba2 Fe2 129.878(22) 2_544 2_555 n
Ba1 Ba2 O1 43.54(9) 2_544 -1_656 n
Ba1 Ba2 O1 134.11(9) 2_544 -1_666 n
Ba1 Ba2 O2 45.322(6) 2_544 1_555 n
Ba1 Ba2 O4 94.42(6) 2_544 1_555 n
Ba1 Ba2 O4 51.85(6) 2_544 3_555 n
Ba1 Ba2 O5 142.53(7) 2_544 2_555 n
Ba1 Ba2 O5 94.76(7) 2_544 4_555 n
Ba1 Ba2 O5 130.55(7) 2_544 -2_666 n
Ba1 Ba2 O5 87.74(7) 2_544 -4_656 n
Ba1 Ba2 Ba2 172.115(19) 2_554 -1_656 n
Ba1 Ba2 Ba2 91.598(6) 2_554 -1_666 n
Ba1 Ba2 Y1 55.380(9) 2_554 1_555 n
Ba1 Ba2 Y2 57.350(9) 2_554 1_555 n
Ba1 Ba2 Y2 90.826(12) 2_554 -2_666 n
Ba1 Ba2 Fe1 130.050(10) 2_554 1_555 n
Ba1 Ba2 Fe1 125.780(20) 2_554 -1_656 n
Ba1 Ba2 Fe1 53.370(17) 2_554 -1_666 n
Ba1 Ba2 Fe2 129.878(22) 2_554 2_545 n
Ba1 Ba2 Fe2 57.014(17) 2_554 2_555 n
Ba1 Ba2 O1 134.11(9) 2_554 -1_656 n
Ba1 Ba2 O1 43.54(9) 2_554 -1_666 n
Ba1 Ba2 O2 45.322(6) 2_554 1_555 n
Ba1 Ba2 O4 51.85(6) 2_554 1_555 n
Ba1 Ba2 O4 94.42(6) 2_554 3_555 n
Ba1 Ba2 O5 94.76(7) 2_554 2_555 n
Ba1 Ba2 O5 142.53(7) 2_554 4_555 n
Ba1 Ba2 O5 87.74(7) 2_554 -2_666 n
Ba1 Ba2 O5 130.55(7) 2_554 -4_656 n
Ba2 Ba2 Ba2 85.206(16) -1_656 -1_666 n
Ba2 Ba2 Y1 120.509(14) -1_656 1_555 n
Ba2 Ba2 Y2 129.794(13) -1_656 1_555 n
Ba2 Ba2 Y2 81.586(14) -1_656 -2_666 n
Ba2 Ba2 Fe1 52.431(12) -1_656 1_555 n
Ba2 Ba2 Fe1 50.998(16) -1_656 -1_656 n
Ba2 Ba2 Fe1 119.686(23) -1_656 -1_666 n
Ba2 Ba2 Fe2 57.175(18) -1_656 2_545 n
Ba2 Ba2 Fe2 125.915(23) -1_656 2_555 n
Ba2 Ba2 O1 48.24(9) -1_656 -1_656 n
Ba2 Ba2 O1 133.37(10) -1_656 -1_666 n
Ba2 Ba2 O2 136.476(20) -1_656 1_555 n
Ba2 Ba2 O4 135.41(6) -1_656 1_555 n
Ba2 Ba2 O4 92.91(6) -1_656 3_555 n
Ba2 Ba2 O5 88.05(7) -1_656 2_555 n
Ba2 Ba2 O5 44.71(7) -1_656 4_555 n
Ba2 Ba2 O5 85.06(7) -1_656 -2_666 n
Ba2 Ba2 O5 42.05(6) -1_656 -4_656 n
Ba2 Ba2 Y1 120.509(14) -1_666 1_555 n
Ba2 Ba2 Y2 129.794(13) -1_666 1_555 n
Ba2 Ba2 Y2 81.586(14) -1_666 -2_666 n
Ba2 Ba2 Fe1 52.431(12) -1_666 1_555 n
Ba2 Ba2 Fe1 119.686(23) -1_666 -1_656 n
Ba2 Ba2 Fe1 50.998(16) -1_666 -1_666 n
Ba2 Ba2 Fe2 125.915(23) -1_666 2_545 n
Ba2 Ba2 Fe2 57.175(18) -1_666 2_555 n
Ba2 Ba2 O1 133.37(10) -1_666 -1_656 n
Ba2 Ba2 O1 48.24(9) -1_666 -1_666 n
Ba2 Ba2 O2 136.476(20) -1_666 1_555 n
Ba2 Ba2 O4 92.91(6) -1_666 1_555 n
Ba2 Ba2 O4 135.41(6) -1_666 3_555 n
Ba2 Ba2 O5 44.71(7) -1_666 2_555 n
Ba2 Ba2 O5 88.05(7) -1_666 4_555 n
Ba2 Ba2 O5 42.05(6) -1_666 -2_666 n
Ba2 Ba2 O5 85.06(7) -1_666 -4_656 n
Y1 Ba2 Y2 75.988(16) 1_555 1_555 n
Y1 Ba2 Y2 55.075(14) 1_555 -2_666 n
Y1 Ba2 Fe1 167.678(24) 1_555 1_555 n
Y1 Ba2 Fe1 70.435(18) 1_555 -1_656 n
Y1 Ba2 Fe1 70.435(18) 1_555 -1_666 n
Y1 Ba2 Fe2 112.236(17) 1_555 2_545 n
Y1 Ba2 Fe2 112.236(17) 1_555 2_555 n
Y1 Ba2 O1 87.88(9) 1_555 -1_656 n
Y1 Ba2 O1 87.88(9) 1_555 -1_666 n
Y1 Ba2 O2 36.49(10) 1_555 1_555 n
Y1 Ba2 O4 98.67(6) 1_555 1_555 n
Y1 Ba2 O4 98.67(6) 1_555 3_555 n
Y1 Ba2 O5 149.09(7) 1_555 2_555 n
Y1 Ba2 O5 149.09(7) 1_555 4_555 n
Y1 Ba2 O5 84.47(6) 1_555 -2_666 n
Y1 Ba2 O5 84.47(6) 1_555 -4_656 n
Y2 Ba2 Y2 131.063(12) 1_555 -2_666 n
Y2 Ba2 Fe1 116.334(22) 1_555 1_555 n
Y2 Ba2 Fe1 110.517(18) 1_555 -1_656 n
Y2 Ba2 Fe1 110.517(18) 1_555 -1_666 n
Y2 Ba2 Fe2 72.625(19) 1_555 2_545 n
Y2 Ba2 Fe2 72.625(19) 1_555 2_555 n
Y2 Ba2 O1 90.37(10) 1_555 -1_656 n
Y2 Ba2 O1 90.37(10) 1_555 -1_666 n
Y2 Ba2 O2 39.50(10) 1_555 1_555 n
Y2 Ba2 O4 37.12(6) 1_555 1_555 n
Y2 Ba2 O4 37.12(6) 1_555 3_555 n
Y2 Ba2 O5 95.32(7) 1_555 2_555 n
Y2 Ba2 O5 95.32(7) 1_555 4_555 n
Y2 Ba2 O5 145.09(7) 1_555 -2_666 n
Y2 Ba2 O5 145.09(7) 1_555 -4_656 n
Y2 Ba2 Fe1 112.603(22) -2_666 1_555 n
Y2 Ba2 Fe1 56.193(14) -2_666 -1_656 n
Y2 Ba2 Fe1 56.193(14) -2_666 -1_666 n
Y2 Ba2 Fe2 123.122(15) -2_666 2_545 n
Y2 Ba2 Fe2 123.122(15) -2_666 2_555 n
Y2 Ba2 O1 88.04(10) -2_666 -1_656 n
Y2 Ba2 O1 88.04(10) -2_666 -1_666 n
Y2 Ba2 O2 91.56(10) -2_666 1_555 n
Y2 Ba2 O4 142.28(6) -2_666 1_555 n
Y2 Ba2 O4 142.28(6) -2_666 3_555 n
Y2 Ba2 O5 126.05(7) -2_666 2_555 n
Y2 Ba2 O5 126.05(7) -2_666 4_555 n
Y2 Ba2 O5 39.83(7) -2_666 -2_666 n
Y2 Ba2 O5 39.83(7) -2_666 -4_656 n
Fe1 Ba2 Fe1 103.428(19) 1_555 -1_656 n
Fe1 Ba2 Fe1 103.428(19) 1_555 -1_666 n
Fe1 Ba2 Fe2 73.509(20) 1_555 2_545 n
Fe1 Ba2 Fe2 73.509(20) 1_555 2_555 n
Fe1 Ba2 O1 91.88(9) 1_555 -1_656 n
Fe1 Ba2 O1 91.88(9) 1_555 -1_666 n
Fe1 Ba2 O2 155.84(10) 1_555 1_555 n
Fe1 Ba2 O4 92.07(6) 1_555 1_555 n
Fe1 Ba2 O4 92.07(6) 1_555 3_555 n
Fe1 Ba2 O5 35.62(7) 1_555 2_555 n
Fe1 Ba2 O5 35.62(7) 1_555 4_555 n
Fe1 Ba2 O5 84.76(6) 1_555 -2_666 n
Fe1 Ba2 O5 84.76(6) 1_555 -4_656 n
Fe1 Ba2 Fe1 112.336(28) -1_656 -1_666 n
Fe1 Ba2 Fe2 67.238(18) -1_656 2_545 n
Fe1 Ba2 Fe2 176.506(29) -1_656 2_555 n
Fe1 Ba2 O1 31.85(10) -1_656 -1_656 n
Fe1 Ba2 O1 144.15(10) -1_656 -1_666 n
Fe1 Ba2 O2 89.73(6) -1_656 1_555 n
Fe1 Ba2 O4 146.99(7) -1_656 1_555 n
Fe1 Ba2 O4 91.55(6) -1_656 3_555 n
Fe1 Ba2 O5 139.05(7) -1_656 2_555 n
Fe1 Ba2 O5 85.69(7) -1_656 4_555 n
Fe1 Ba2 O5 89.07(7) -1_656 -2_666 n
Fe1 Ba2 O5 34.75(7) -1_656 -4_656 n
Fe1 Ba2 Fe2 176.506(29) -1_666 2_545 n
Fe1 Ba2 Fe2 67.238(18) -1_666 2_555 n
Fe1 Ba2 O1 144.15(10) -1_666 -1_656 n
Fe1 Ba2 O1 31.85(10) -1_666 -1_666 n
Fe1 Ba2 O2 89.73(6) -1_666 1_555 n
Fe1 Ba2 O4 91.55(6) -1_666 1_555 n
Fe1 Ba2 O4 146.99(7) -1_666 3_555 n
Fe1 Ba2 O5 85.69(7) -1_666 2_555 n
Fe1 Ba2 O5 139.05(7) -1_666 4_555 n
Fe1 Ba2 O5 34.75(7) -1_666 -2_666 n
Fe1 Ba2 O5 89.07(7) -1_666 -4_656 n
Fe2 Ba2 Fe2 112.958(29) 2_545 2_555 n
Fe2 Ba2 O1 35.65(10) 2_545 -1_656 n
Fe2 Ba2 O1 148.58(10) 2_545 -1_666 n
Fe2 Ba2 O2 93.73(6) 2_545 1_555 n
Fe2 Ba2 O4 90.26(7) 2_545 1_555 n
Fe2 Ba2 O4 35.90(6) 2_545 3_555 n
Fe2 Ba2 O5 92.54(8) 2_545 2_555 n
Fe2 Ba2 O5 37.90(7) 2_545 4_555 n
Fe2 Ba2 O5 142.21(7) 2_545 -2_666 n
Fe2 Ba2 O5 88.97(7) 2_545 -4_656 n
Fe2 Ba2 O1 148.58(10) 2_555 -1_656 n
Fe2 Ba2 O1 35.65(10) 2_555 -1_666 n
Fe2 Ba2 O2 93.73(6) 2_555 1_555 n
Fe2 Ba2 O4 35.90(6) 2_555 1_555 n
Fe2 Ba2 O4 90.26(7) 2_555 3_555 n
Fe2 Ba2 O5 37.90(7) 2_555 2_555 n
Fe2 Ba2 O5 92.54(8) 2_555 4_555 n
Fe2 Ba2 O5 88.97(7) 2_555 -2_666 n
Fe2 Ba2 O5 142.21(7) 2_555 -4_656 n
O1 Ba2 O1 175.38(18) -1_656 -1_666 n
O1 Ba2 O2 88.84(9) -1_656 1_555 n
O1 Ba2 O4 120.49(12) -1_656 1_555 n
O1 Ba2 O4 62.04(12) -1_656 3_555 n
O1 Ba2 O5 122.21(12) -1_656 2_555 n
O1 Ba2 O5 62.24(11) -1_656 4_555 n
O1 Ba2 O5 117.84(12) -1_656 -2_666 n
O1 Ba2 O5 59.88(12) -1_656 -4_656 n
O1 Ba2 O2 88.84(9) -1_666 1_555 n
O1 Ba2 O4 62.04(12) -1_666 1_555 n
O1 Ba2 O4 120.49(12) -1_666 3_555 n
O1 Ba2 O5 62.24(11) -1_666 2_555 n
O1 Ba2 O5 122.21(12) -1_666 4_555 n
O1 Ba2 O5 59.88(12) -1_666 -2_666 n
O1 Ba2 O5 117.84(12) -1_666 -4_656 n
O2 Ba2 O4 67.06(10) 1_555 1_555 n
O2 Ba2 O4 67.06(10) 1_555 3_555 n
O2 Ba2 O5 128.26(10) 1_555 2_555 n
O2 Ba2 O5 128.26(10) 1_555 4_555 n
O2 Ba2 O5 116.06(10) 1_555 -2_666 n
O2 Ba2 O5 116.06(10) 1_555 -4_656 n
O4 Ba2 O4 58.48(13) 1_555 3_555 n
O4 Ba2 O5 61.61(9) 1_555 2_555 n
O4 Ba2 O5 90.73(9) 1_555 4_555 n
O4 Ba2 O5 121.66(10) 1_555 -2_666 n
O4 Ba2 O5 176.83(9) 1_555 -4_656 n
O4 Ba2 O5 90.73(9) 3_555 2_555 n
O4 Ba2 O5 61.61(9) 3_555 4_555 n
O4 Ba2 O5 176.83(9) 3_555 -2_666 n
O4 Ba2 O5 121.66(10) 3_555 -4_656 n
O5 Ba2 O5 59.97(15) 2_555 4_555 n
O5 Ba2 O5 86.77(9) 2_555 -2_666 n
O5 Ba2 O5 115.35(6) 2_555 -4_656 n
O5 Ba2 O5 115.35(6) 4_555 -2_666 n
O5 Ba2 O5 86.77(9) 4_555 -4_656 n
O5 Ba2 O5 58.00(14) -2_666 -4_656 n
Ba1 Y1 Ba1 101.581(18) 2_544 2_554 n
Ba1 Y1 Ba2 63.735(11) 2_544 1_555 n
Ba1 Y1 Y2 99.195(14) 2_544 -2_666 n
Ba1 Y1 Fe2 62.503(14) 2_544 1_555 n
Ba1 Y1 O2 50.823(9) 2_544 1_555 n
Ba1 Y1 O3 93.09(8) 2_544 2_544 n
Ba1 Y1 O3 162.31(8) 2_544 4_564 n
Ba1 Y1 O3 58.99(8) 2_544 -2_666 n
Ba1 Y1 O3 118.63(8) 2_544 -4_656 n
Ba1 Y1 O4 49.92(8) 2_544 2_544 n
Ba1 Y1 O4 105.38(8) 2_544 4_564 n
Ba1 Y1 Ba2 63.735(11) 2_554 1_555 n
Ba1 Y1 Y2 99.195(14) 2_554 -2_666 n
Ba1 Y1 Fe2 62.503(14) 2_554 1_555 n
Ba1 Y1 O2 50.823(9) 2_554 1_555 n
Ba1 Y1 O3 162.31(8) 2_554 2_544 n
Ba1 Y1 O3 93.09(8) 2_554 4_564 n
Ba1 Y1 O3 118.63(8) 2_554 -2_666 n
Ba1 Y1 O3 58.99(8) 2_554 -4_656 n
Ba1 Y1 O4 105.38(8) 2_554 2_544 n
Ba1 Y1 O4 49.92(8) 2_554 4_564 n
Ba2 Y1 Y2 59.071(15) 1_555 -2_666 n
Ba2 Y1 Fe2 88.655(24) 1_555 1_555 n
Ba2 Y1 O2 43.43(11) 1_555 1_555 n
Ba2 Y1 O3 132.87(8) 1_555 2_544 n
Ba2 Y1 O3 132.87(8) 1_555 4_564 n
Ba2 Y1 O3 55.43(8) 1_555 -2_666 n
Ba2 Y1 O3 55.43(8) 1_555 -4_656 n
Ba2 Y1 O4 109.13(8) 1_555 2_544 n
Ba2 Y1 O4 109.13(8) 1_555 4_564 n
Y2 Y1 Fe2 147.726(28) -2_666 1_555 n
Y2 Y1 O2 102.50(11) -2_666 1_555 n
Y2 Y1 O3 88.02(8) -2_666 2_544 n
Y2 Y1 O3 88.02(8) -2_666 4_564 n
Y2 Y1 O3 42.74(8) -2_666 -2_666 n
Y2 Y1 O3 42.74(8) -2_666 -4_656 n
Y2 Y1 O4 143.49(8) -2_666 2_544 n
Y2 Y1 O4 143.49(8) -2_666 4_564 n
Fe2 Y1 O2 45.23(12) 1_555 1_555 n
Fe2 Y1 O3 117.63(8) 1_555 2_544 n
Fe2 Y1 O3 117.63(8) 1_555 4_564 n
Fe2 Y1 O3 120.18(8) 1_555 -2_666 n
Fe2 Y1 O3 120.18(8) 1_555 -4_656 n
Fe2 Y1 O4 42.88(8) 1_555 2_544 n
Fe2 Y1 O4 42.88(8) 1_555 4_564 n
O2 Y1 O3 143.32(9) 1_555 2_544 n
O2 Y1 O3 143.32(9) 1_555 4_564 n
O2 Y1 O3 86.72(12) 1_555 -2_666 n
O2 Y1 O3 86.72(12) 1_555 -4_656 n
O2 Y1 O4 74.26(12) 1_555 2_544 n
O2 Y1 O4 74.26(12) 1_555 4_564 n
O3 Y1 O3 70.91(16) 2_544 4_564 n
O3 Y1 O3 77.45(12) 2_544 -2_666 n
O3 Y1 O3 121.80(6) 2_544 -4_656 n
O3 Y1 O4 76.62(11) 2_544 2_544 n
O3 Y1 O4 116.68(11) 2_544 4_564 n
O3 Y1 O3 121.80(6) 4_564 -2_666 n
O3 Y1 O3 77.45(12) 4_564 -4_656 n
O3 Y1 O4 116.68(11) 4_564 2_544 n
O3 Y1 O4 76.62(11) 4_564 4_564 n
O3 Y1 O3 79.82(17) -2_666 -4_656 n
O3 Y1 O4 101.06(11) -2_666 2_544 n
O3 Y1 O4 160.83(11) -2_666 4_564 n
O3 Y1 O4 160.83(11) -4_656 2_544 n
O3 Y1 O4 101.06(11) -4_656 4_564 n
O4 Y1 O4 71.84(16) 2_544 4_564 n
Ba1 Y2 Ba1 104.141(12) 1_555 2_544 n
Ba1 Y2 Ba1 104.141(12) 1_555 2_554 n
Ba1 Y2 Ba2 62.520(13) 1_555 1_555 n
Ba1 Y2 Ba2 138.444(18) 1_555 -2_556 n
Ba1 Y2 Y1 72.589(16) 1_555 -2_465 n
Ba1 Y2 Fe2 154.793(28) 1_555 1_555 n
Ba1 Y2 O2 110.28(11) 1_555 1_555 n
Ba1 Y2 O3 88.58(7) 1_555 1_555 n
Ba1 Y2 O3 88.58(7) 1_555 3_555 n
Ba1 Y2 O4 46.27(9) 1_555 1_555 n
Ba1 Y2 O4 46.27(9) 1_555 3_555 n
Ba1 Y2 O5 142.37(9) 1_555 1_555 n
Ba1 Y2 O5 142.37(9) 1_555 3_555 n
Ba1 Y2 Ba1 100.769(17) 2_544 2_554 n
Ba1 Y2 Ba2 65.809(11) 2_544 1_555 n
Ba1 Y2 Ba2 101.998(14) 2_544 -2_556 n
Ba1 Y2 Y1 129.426(9) 2_544 -2_465 n
Ba1 Y2 Fe2 61.844(14) 2_544 1_555 n
Ba1 Y2 O2 50.421(9) 2_544 1_555 n
Ba1 Y2 O3 160.73(8) 2_544 1_555 n
Ba1 Y2 O3 89.80(8) 2_544 3_555 n
Ba1 Y2 O4 120.86(8) 2_544 1_555 n
Ba1 Y2 O4 59.31(8) 2_544 3_555 n
Ba1 Y2 O5 48.30(8) 2_544 1_555 n
Ba1 Y2 O5 105.99(9) 2_544 3_555 n
Ba1 Y2 Ba2 65.809(11) 2_554 1_555 n
Ba1 Y2 Ba2 101.998(14) 2_554 -2_556 n
Ba1 Y2 Y1 129.426(9) 2_554 -2_465 n
Ba1 Y2 Fe2 61.844(14) 2_554 1_555 n
Ba1 Y2 O2 50.421(9) 2_554 1_555 n
Ba1 Y2 O3 89.80(8) 2_554 1_555 n
Ba1 Y2 O3 160.73(8) 2_554 3_555 n
Ba1 Y2 O4 59.31(8) 2_554 1_555 n
Ba1 Y2 O4 120.86(8) 2_554 3_555 n
Ba1 Y2 O5 105.99(9) 2_554 1_555 n
Ba1 Y2 O5 48.30(8) 2_554 3_555 n
Ba2 Y2 Ba2 159.036(19) 1_555 -2_556 n
Ba2 Y2 Y1 135.110(21) 1_555 -2_465 n
Ba2 Y2 Fe2 92.273(25) 1_555 1_555 n
Ba2 Y2 O2 47.76(11) 1_555 1_555 n
Ba2 Y2 O3 133.46(8) 1_555 1_555 n
Ba2 Y2 O3 133.46(8) 1_555 3_555 n
Ba2 Y2 O4 55.14(8) 1_555 1_555 n
Ba2 Y2 O4 55.14(8) 1_555 3_555 n
Ba2 Y2 O5 111.30(8) 1_555 1_555 n
Ba2 Y2 O5 111.30(8) 1_555 3_555 n
Ba2 Y2 Y1 65.855(14) -2_465 -2_465 n
Ba2 Y2 Fe2 66.763(23) -2_566 1_555 n
Ba2 Y2 O2 111.27(11) -2_566 1_555 n
Ba2 Y2 O3 59.72(8) -2_566 1_555 n
Ba2 Y2 O3 59.72(8) -2_566 3_555 n
Ba2 Y2 O4 134.92(8) -2_566 1_555 n
Ba2 Y2 O4 134.92(8) -2_566 3_555 n
Ba2 Y2 O5 53.77(8) -2_566 1_555 n
Ba2 Y2 O5 53.77(8) -2_566 3_555 n
Y1 Y2 Fe2 132.618(28) -2_566 1_555 n
Y1 Y2 O2 177.13(11) -2_566 1_555 n
Y1 Y2 O3 40.59(8) -2_566 1_555 n
Y1 Y2 O3 40.59(8) -2_566 3_555 n
Y1 Y2 O4 93.72(8) -2_566 1_555 n
Y1 Y2 O4 93.72(8) -2_566 3_555 n
Y1 Y2 O5 103.84(9) -2_566 1_555 n
Y1 Y2 O5 103.84(9) -2_566 3_555 n
Fe2 Y2 O2 44.51(11) 1_555 1_555 n
Fe2 Y2 O3 110.98(8) 1_555 1_555 n
Fe2 Y2 O3 110.98(8) 1_555 3_555 n
Fe2 Y2 O4 120.28(9) 1_555 1_555 n
Fe2 Y2 O4 120.28(9) 1_555 3_555 n
Fe2 Y2 O5 44.14(9) 1_555 1_555 n
Fe2 Y2 O5 44.14(9) 1_555 3_555 n
O2 Y2 O3 138.40(9) 1_555 1_555 n
O2 Y2 O3 138.40(9) 1_555 3_555 n
O2 Y2 O4 88.43(12) 1_555 1_555 n
O2 Y2 O4 88.43(12) 1_555 3_555 n
O2 Y2 O5 73.93(12) 1_555 1_555 n
O2 Y2 O5 73.93(12) 1_555 3_555 n
O3 Y2 O3 75.90(16) 1_555 3_555 n
O3 Y2 O4 78.39(11) 1_555 1_555 n
O3 Y2 O4 128.01(12) 1_555 3_555 n
O3 Y2 O5 113.39(11) 1_555 1_555 n
O3 Y2 O5 69.27(11) 1_555 3_555 n
O3 Y2 O4 128.01(12) 3_555 1_555 n
O3 Y2 O4 78.39(11) 3_555 3_555 n
O3 Y2 O5 69.27(11) 3_555 1_555 n
O3 Y2 O5 113.39(11) 3_555 3_555 n
O4 Y2 O4 83.24(17) 1_555 3_555 n
O4 Y2 O5 162.23(12) 1_555 1_555 n
O4 Y2 O5 98.12(13) 1_555 3_555 n
O4 Y2 O5 98.12(13) 3_555 1_555 n
O4 Y2 O5 162.23(12) 3_555 3_555 n
O5 Y2 O5 75.26(17) 1_555 3_555 n
Ba1 Fe1 Ba1 167.823(31) 1_555 -2_556 n
Ba1 Fe1 Ba2 70.358(21) 1_555 1_555 n
Ba1 Fe1 Ba2 113.485(19) 1_555 -1_656 n
Ba1 Fe1 Ba2 113.485(19) 1_555 -1_666 n
Ba1 Fe1 O1 137.51(15) 1_555 1_555 n
Ba1 Fe1 O3 104.91(10) 1_555 2_545 n
Ba1 Fe1 O3 104.91(10) 1_555 4_565 n
Ba1 Fe1 O5 53.94(10) 1_555 2_555 n
Ba1 Fe1 O5 53.94(10) 1_555 4_555 n
Ba1 Fe1 Ba2 121.819(29) -2_657 1_555 n
Ba1 Fe1 Ba2 72.090(18) -2_657 -1_656 n
Ba1 Fe1 Ba2 72.090(18) -2_657 -1_666 n
Ba1 Fe1 O1 54.67(15) -2_667 1_555 n
Ba1 Fe1 O3 66.63(10) -2_667 2_545 n
Ba1 Fe1 O3 66.63(10) -2_667 4_565 n
Ba1 Fe1 O5 130.77(11) -2_667 2_555 n
Ba1 Fe1 O5 130.77(11) -2_667 4_555 n
Ba2 Fe1 Ba2 76.572(19) 1_555 -1_656 n
Ba2 Fe1 Ba2 76.572(19) 1_555 -1_666 n
Ba2 Fe1 O1 67.15(15) 1_555 1_555 n
Ba2 Fe1 O3 137.30(9) 1_555 2_545 n
Ba2 Fe1 O3 137.30(9) 1_555 4_565 n
Ba2 Fe1 O5 57.02(10) 1_555 2_555 n
Ba2 Fe1 O5 57.02(10) 1_555 4_555 n
Ba2 Fe1 Ba2 112.336(28) -1_656 -1_666 n
Ba2 Fe1 O1 56.187(15) -1_656 1_555 n
Ba2 Fe1 O3 66.54(9) -1_656 2_545 n
Ba2 Fe1 O3 136.75(10) -1_656 4_565 n
Ba2 Fe1 O5 133.59(11) -1_656 2_555 n
Ba2 Fe1 O5 59.57(10) -1_656 4_555 n
Ba2 Fe1 O1 56.187(15) -1_666 1_555 n
Ba2 Fe1 O3 136.75(10) -1_666 2_545 n
Ba2 Fe1 O3 66.54(9) -1_666 4_565 n
Ba2 Fe1 O5 59.57(10) -1_666 2_555 n
Ba2 Fe1 O5 133.59(11) -1_666 4_555 n
O1 Fe1 O3 105.98(14) 1_555 2_545 n
O1 Fe1 O3 105.98(14) 1_555 4_565 n
O1 Fe1 O5 100.69(14) 1_555 2_555 n
O1 Fe1 O5 100.69(14) 1_555 4_555 n
O3 Fe1 O3 85.38(19) 2_545 4_565 n
O3 Fe1 O5 153.23(14) 2_545 2_555 n
O3 Fe1 O5 85.22(14) 2_545 4_555 n
O3 Fe1 O5 85.22(14) 4_565 2_555 n
O3 Fe1 O5 153.23(14) 4_565 4_555 n
O5 Fe1 O5 92.08(21) 2_555 4_555 n
Ba1 Fe2 Ba1 109.152(27) 2_544 2_554 n
Ba1 Fe2 Ba2 68.801(9) 2_544 2_544 n
Ba1 Fe2 Ba2 175.642(33) 2_544 2_554 n
Ba1 Fe2 Y1 68.889(19) 2_544 1_555 n
Ba1 Fe2 Y2 68.850(17) 2_544 1_555 n
Ba1 Fe2 O1 125.229(17) 2_544 -2_566 n
Ba1 Fe2 O2 54.579(14) 2_544 1_555 n
Ba1 Fe2 O4 53.56(9) 2_544 2_544 n
Ba1 Fe2 O4 120.97(10) 2_544 4_564 n
Ba1 Fe2 O5 52.21(9) 2_544 1_555 n
Ba1 Fe2 O5 120.09(10) 2_544 3_555 n
Ba1 Fe2 Ba2 175.642(33) 2_554 2_544 n
Ba1 Fe2 Ba2 68.801(9) 2_554 2_554 n
Ba1 Fe2 Y1 68.889(19) 2_554 1_555 n
Ba1 Fe2 Y2 68.850(17) 2_554 1_555 n
Ba1 Fe2 O1 125.229(17) 2_554 -2_566 n
Ba1 Fe2 O2 54.579(14) 2_554 1_555 n
Ba1 Fe2 O4 120.97(10) 2_554 2_544 n
Ba1 Fe2 O4 53.56(9) 2_554 4_564 n
Ba1 Fe2 O5 120.09(10) 2_554 1_555 n
Ba1 Fe2 O5 52.21(9) 2_554 3_555 n
Ba2 Fe2 Ba2 112.958(29) 2_544 2_554 n
Ba2 Fe2 Y1 113.134(21) 2_544 1_555 n
Ba2 Fe2 Y2 106.803(22) 2_544 1_555 n
Ba2 Fe2 O1 56.489(15) 2_544 -2_566 n
Ba2 Fe2 O2 123.189(19) 2_544 1_555 n
Ba2 Fe2 O4 61.26(9) 2_544 2_544 n
Ba2 Fe2 O4 130.78(10) 2_544 4_564 n
Ba2 Fe2 O5 55.56(9) 2_544 1_555 n
Ba2 Fe2 O5 125.05(10) 2_544 3_555 n
Ba2 Fe2 Y1 113.134(21) 2_554 1_555 n
Ba2 Fe2 Y2 106.803(22) 2_554 1_555 n
Ba2 Fe2 O1 56.489(15) 2_554 -2_566 n
Ba2 Fe2 O2 123.189(19) 2_554 1_555 n
Ba2 Fe2 O4 130.78(10) 2_554 2_544 n
Ba2 Fe2 O4 61.26(9) 2_554 4_564 n
Ba2 Fe2 O5 125.05(10) 2_554 1_555 n
Ba2 Fe2 O5 55.56(9) 2_554 3_555 n
Y1 Fe2 Y2 103.084(32) 1_555 1_555 n
Y1 Fe2 O1 134.03(14) 1_555 -2_566 n
Y1 Fe2 O2 52.24(13) 1_555 1_555 n
Y1 Fe2 O4 52.10(9) 1_555 2_544 n
Y1 Fe2 O4 52.10(9) 1_555 4_564 n
Y1 Fe2 O5 120.48(10) 1_555 1_555 n
Y1 Fe2 O5 120.48(10) 1_555 3_555 n
Y2 Fe2 O1 122.88(14) 1_555 -2_566 n
Y2 Fe2 O2 50.85(13) 1_555 1_555 n
Y2 Fe2 O4 121.91(10) 1_555 2_544 n
Y2 Fe2 O4 121.91(10) 1_555 4_564 n
Y2 Fe2 O5 51.24(9) 1_555 1_555 n
Y2 Fe2 O5 51.24(9) 1_555 3_555 n
O1 Fe2 O2 173.73(20) -2_566 1_555 n
O1 Fe2 O4 98.02(14) -2_566 2_544 n
O1 Fe2 O4 98.02(14) -2_566 4_564 n
O1 Fe2 O5 91.42(14) -2_566 1_555 n
O1 Fe2 O5 91.42(14) -2_566 3_555 n
O2 Fe2 O4 86.56(13) 1_555 2_544 n
O2 Fe2 O4 86.56(13) 1_555 4_564 n
O2 Fe2 O5 84.01(13) 1_555 1_555 n
O2 Fe2 O5 84.01(13) 1_555 3_555 n
O4 Fe2 O4 85.71(19) 2_544 4_564 n
O4 Fe2 O5 93.24(12) 2_544 1_555 n
O4 Fe2 O5 170.56(13) 2_544 3_555 n
O4 Fe2 O5 170.56(13) 4_564 1_555 n
O4 Fe2 O5 93.24(12) 4_564 3_555 n
O5 Fe2 O5 86.25(20) 1_555 3_555 n
Ba1 O1 Ba2 91.11(9) -2_657 -1_656 n
Ba1 O1 Ba2 91.11(9) -2_657 -1_666 n
Ba1 O1 Fe1 92.98(17) -2_667 1_555 n
Ba1 O1 Fe2 96.42(19) -2_667 -2_666 n
Ba2 O1 Ba2 175.38(18) -1_656 -1_666 n
Ba2 O1 Fe1 91.97(10) -1_656 1_555 n
Ba2 O1 Fe2 87.86(10) -1_656 -2_666 n
Ba2 O1 Fe1 91.97(10) -1_666 1_555 n
Ba2 O1 Fe2 87.86(10) -1_666 -2_666 n
Fe1 O1 Fe2 170.60(28) 1_555 -2_666 n
Ba1 O2 Ba1 176.24(18) 2_544 2_554 n
Ba1 O2 Ba2 91.84(9) 2_544 1_555 n
Ba1 O2 Y1 89.30(9) 2_544 1_555 n
Ba1 O2 Y2 90.29(10) 2_544 1_555 n
Ba1 O2 Fe2 88.18(9) 2_544 1_555 n
Ba1 O2 Ba2 91.84(9) 2_554 1_555 n
Ba1 O2 Y1 89.30(9) 2_554 1_555 n
Ba1 O2 Y2 90.29(10) 2_554 1_555 n
Ba1 O2 Fe2 88.18(9) 2_554 1_555 n
Ba2 O2 Y1 100.08(17) 1_555 1_555 n
Ba2 O2 Y2 92.74(15) 1_555 1_555 n
Ba2 O2 Fe2 177.38(23) 1_555 1_555 n
Y1 O2 Y2 167.18(22) 1_555 1_555 n
Y1 O2 Fe2 82.54(16) 1_555 1_555 n
Y2 O2 Fe2 84.64(17) 1_555 1_555 n
Y1 O3 Y1 102.55(12) 2_555 -2_465 n
Y1 O3 Y2 99.08(12) 2_555 1_555 n
Y1 O3 Fe1 91.07(13) 2_555 2_554 n
Y1 O3 Y2 96.67(13) -2_566 1_555 n
Y1 O3 Fe1 158.05(17) -2_566 2_554 n
Y2 O3 Fe1 98.08(13) 1_555 2_554 n
Ba1 O4 Ba2 84.01(8) 1_555 1_555 n
Ba1 O4 Y1 90.52(10) 1_555 2_555 n
Ba1 O4 Y2 98.94(12) 1_555 1_555 n
Ba1 O4 Fe2 91.15(11) 1_555 2_555 n
Ba2 O4 Y1 166.57(14) 1_555 2_555 n
Ba2 O4 Y2 87.73(10) 1_555 1_555 n
Ba2 O4 Fe2 82.84(10) 1_555 2_555 n
Y1 O4 Y2 105.27(13) 2_555 1_555 n
Y1 O4 Fe2 85.02(12) 2_555 2_555 n
Y2 O4 Fe2 165.40(18) 1_555 2_555 n
Ba1 O5 Ba2 88.72(10) 2_544 2_544 n
Ba1 O5 Ba2 176.11(13) 2_544 -2_556 n
Ba1 O5 Y2 92.18(11) 2_544 1_555 n
Ba1 O5 Fe1 91.06(13) 2_544 2_544 n
Ba1 O5 Fe2 90.81(12) 2_544 1_555 n
Ba2 O5 Ba2 93.23(9) 2_544 -2_556 n
Ba2 O5 Y2 171.11(16) 2_544 1_555 n
Ba2 O5 Fe1 87.36(13) 2_544 2_544 n
Ba2 O5 Fe2 86.53(11) 2_544 1_555 n
Ba2 O5 Y2 86.40(11) -2_566 1_555 n
Ba2 O5 Fe1 85.68(12) -2_566 2_544 n
Ba2 O5 Fe2 92.66(12) -2_566 1_555 n
Y2 O5 Fe1 101.45(14) 1_555 2_544 n
Y2 O5 Fe2 84.61(13) 1_555 1_555 n
Fe1 O5 Fe2 173.58(19) 2_544 1_555 n

loop_
_geom_bond_atom_site_label_1
_geom_bond_atom_site_label_2
_geom_bond_distance
_geom_bond_site_symmetry_2
_geom_bond_publ_flag
Ba1 Ba2 3.9045(6) 1_555 n
Ba1 Ba2 4.0046(4) 2_545 n
Ba1 Ba2 4.0046(4) 2_555 n
Ba1 Y1 4.3982(7) 1_556 n
Ba1 Y1 3.6749(5) 2_545 n
Ba1 Y1 3.6749(5) 2_555 n
Ba1 Y1 4.3588(8) -2_455 n
Ba1 Y2 3.8438(7) 1_555 n
Ba1 Y2 3.6964(5) 2_545 n
Ba1 Y2 3.6964(5) 2_555 n
Ba1 Fe1 3.4157(10) 1_555 n
Ba1 Fe1 3.3774(10) -2_456 n
Ba1 Fe2 3.5790(10) 1_556 n
Ba1 Fe2 3.4943(6) 2_545 n
Ba1 Fe2 3.4943(6) 2_555 n
Ba1 O1 2.759(5) -2_456 n
Ba1 O2 2.84902(15) 2_545 n
Ba1 O2 2.84902(15) 2_555 n
Ba1 O3 3.1755(33) -1_566 n
Ba1 O3 3.1755(33) -3_546 n
Ba1 O4 2.8119(32) 1_555 n
Ba1 O4 3.1959(32) 2_545 n
Ba1 O4 2.8119(32) 3_555 n
Ba1 O4 3.1959(32) 4_565 n
Ba1 O5 2.7618(35) 2_555 n
Ba1 O5 2.7618(35) 4_555 n
Ba2 Ba1 3.9045(6) 1_555 n
Ba2 Ba1 4.0046(4) 2_544 n
Ba2 Ba1 4.0046(4) 2_554 n
Ba2 Ba2 4.2066(6) -1_656 n
Ba2 Ba2 4.2066(6) -1_666 n
Ba2 Y1 3.9014(7) 1_555 n
Ba2 Y2 3.6752(7) 1_555 n
Ba2 Y2 3.6675(7) -2_555 n
Ba2 Fe1 3.3609(10) 1_555 n
Ba2 Fe1 3.4279(6) -1_656 n
Ba2 Fe1 3.4279(6) -1_666 n
Ba2 Fe2 3.4155(6) 2_545 n
Ba2 Fe2 3.4155(6) 2_555 n
Ba2 Fe2 3.7127(11) -2_555 n
Ba2 O1 3.138(5) 1_555 n
Ba2 O1 2.84979(18) -1_656 n
Ba2 O1 2.84979(18) -1_666 n
Ba2 O2 2.724(5) 1_555 n
Ba2 O3 3.2137(31) -2_555 n
Ba2 O3 3.2137(31) -4_555 n
Ba2 O4 3.0182(32) 1_555 n
Ba2 O4 3.0182(32) 3_555 n
Ba2 O5 2.8222(33) 2_555 n
Ba2 O5 2.8222(33) 4_555 n
Ba2 O5 2.9642(35) -2_555 n
Ba2 O5 2.9642(35) -4_555 n
Y1 Ba1 4.3982(7) 1_554 n
Y1 Ba1 3.6749(5) 2_544 n
Y1 Ba1 3.6749(5) 2_554 n
Y1 Ba1 4.3588(8) -2_555 n
Y1 Ba2 3.9014(7) 1_555 n
Y1 Y1 3.6401(8) -1_655 n
Y1 Y1 3.6401(8) -1_665 n
Y1 Y2 3.6253(5) 2_544 n
Y1 Y2 3.6253(5) 2_554 n
Y1 Y2 3.5054(8) -2_555 n
Y1 Fe1 3.1467(11) 1_554 n
Y1 Fe2 2.9553(12) 1_555 n
Y1 O2 2.356(5) 1_555 n
Y1 O3 2.3693(32) 2_544 n
Y1 O3 2.3693(32) 4_564 n
Y1 O3 2.2961(33) -2_555 n
Y1 O3 2.2961(33) -4_555 n
Y1 O4 2.3407(32) 2_544 n
Y1 O4 2.3407(32) 4_564 n
Y2 Ba1 3.8438(7) 1_555 n
Y2 Ba1 3.6964(5) 2_544 n
Y2 Ba1 3.6964(5) 2_554 n
Y2 Ba2 3.6752(7) 1_555 n
Y2 Ba2 3.6675(7) -2_455 n
Y2 Y1 3.6253(5) 2_545 n
Y2 Y1 3.6253(5) 2_555 n
Y2 Y1 3.5054(8) -2_455 n
Y2 Fe1 3.3483(6) 2_544 n
Y2 Fe1 3.3483(6) 2_554 n
Y2 Fe2 3.0050(11) 1_555 n
Y2 O2 2.340(5) 1_555 n
Y2 O3 2.3953(33) 1_555 n
Y2 O3 2.3953(33) 3_555 n
Y2 O4 2.2198(33) 1_555 n
Y2 O4 2.2198(33) 3_555 n
Y2 O5 2.3537(34) 1_555 n
Y2 O5 2.3537(34) 3_555 n
Fe1 Ba1 3.4157(10) 1_555 n
Fe1 Ba1 3.3774(10) -2_556 n
Fe1 Ba2 3.3609(10) 1_555 n
Fe1 Ba2 3.4279(6) -1_656 n
Fe1 Ba2 3.4279(6) -1_666 n
Fe1 Y1 3.1467(11) 1_556 n
Fe1 Y2 3.3483(6) 2_545 n
Fe1 Y2 3.3483(6) 2_555 n
Fe1 O1 1.810(5) 1_555 n
Fe1 O3 2.0270(33) 2_545 n
Fe1 O3 2.0270(33) 4_565 n
Fe1 O5 1.959(4) 2_555 n
Fe1 O5 1.959(4) 4_555 n
Fe2 Ba1 3.5790(10) 1_554 n
Fe2 Ba1 3.4943(6) 2_544 n
Fe2 Ba1 3.4943(6) 2_554 n
Fe2 Ba2 3.4155(6) 2_544 n
Fe2 Ba2 3.4155(6) 2_554 n
Fe2 Ba2 3.7127(11) -2_455 n
Fe2 Y1 2.9553(12) 1_555 n
Fe2 Y2 3.0050(11) 1_555 n
Fe2 O1 1.992(5) -2_455 n
Fe2 O2 2.116(5) 1_555 n
Fe2 O4 2.0187(33) 2_544 n
Fe2 O4 2.0187(33) 4_564 n
Fe2 O5 2.102(4) 1_555 n
Fe2 O5 2.102(4) 3_555 n
O1 Ba1 2.759(5) -2_556 n
O1 Ba2 3.138(5) 1_555 n
O1 Ba2 2.84979(18) -1_656 n
O1 Ba2 2.84979(18) -1_666 n
O1 Fe1 1.810(5) 1_555 n
O1 Fe2 1.992(5) -2_555 n
O2 Ba1 2.84902(15) 2_544 n
O2 Ba1 2.84902(15) 2_554 n
O2 Ba2 2.724(5) 1_555 n
O2 Y1 2.356(5) 1_555 n
O2 Y2 2.340(5) 1_555 n
O2 Fe2 2.116(5) 1_555 n
O3 Ba1 3.1755(33) -1_566 n
O3 Ba2 3.2137(31) -2_455 n
O3 Y1 2.3693(32) 2_555 n
O3 Y1 2.2961(33) -2_455 n
O3 Y2 2.3953(33) 1_555 n
O3 Fe1 2.0270(33) 2_554 n
O4 Ba1 2.8119(32) 1_555 n
O4 Ba1 3.1959(32) 2_554 n
O4 Ba2 3.0182(32) 1_555 n
O4 Y1 2.3407(32) 2_555 n
O4 Y2 2.2198(33) 1_555 n
O4 Fe2 2.0187(33) 2_555 n
O5 Ba1 2.7618(35) 2_544 n
O5 Ba2 2.8222(33) 2_544 n
O5 Ba2 2.9642(35) -2_455 n
O5 Y2 2.3537(34) 1_555 n
O5 Fe1 1.959(4) 2_544 n
O5 Fe2 2.102(4) 1_555 n
